data_7004733
loop_
_publ_author_name
'Klap\"otke, Thomas M.'
'Sabat\'e, Carles Mir\'o'
'Welch, Jan M.'

_publ_section_title
;
 Alkali metal 5-nitrotetrazolate salts: prospective replacements for
 service lead(ii) azide in explosive initiators
;
_journal_issue 45
_journal_name_full 'Dalton Transactions'
_journal_page_first 6372
_journal_page_last 6380
_journal_paper_doi 10.1039/b811410b
_journal_year 2008
_chemical_formula_moiety 'C N5 O2, K'
_chemical_formula_sum 'C K N5 O2'
_chemical_formula_weight 153.16
_space_group_IT_number 14
_symmetry_cell_setting monoclinic
_symmetry_space_group_name_Hall '-P 2ybc'
_symmetry_space_group_name_H-M 'P 1 21/c 1'
_audit_creation_date 2008-05-29T15:25:19-00:00
_audit_creation_method 'WinGX routine CIF_UPDATE'
_cell_angle_alpha 90
_cell_angle_beta 96.363(7)
_cell_angle_gamma 90
_cell_formula_units_Z 4
_cell_length_a 4.8268(3)
_cell_length_b 13.1717(8)
_cell_length_c 7.9423(6)
_cell_measurement_reflns_used 2951
_cell_measurement_temperature 200(2)
_cell_measurement_theta_max 32.4434
_cell_measurement_theta_min 4.0185
_cell_volume 501.84(6)
_computing_cell_refinement
;
CrysAlis RED, Oxford Diffraction Ltd.,
Version 1.171.32.5 (release 08-05-2007 CrysAlis171 .NET)
(compiled May 8 2007,13:10:02)
;
_computing_data_collection
;
CrysAlis CCD, Oxford Diffraction Ltd.,
Version 1.171.32.5 (release 08-05-2007 CrysAlis171 .NET)
(compiled May 8 2007,13:10:02)
;
_computing_data_reduction
;
CrysAlis RED, Oxford Diffraction Ltd.,
Version 1.171.32.5 (release 08-05-2007 CrysAlis171 .NET)
(compiled May 8 2007,13:10:02)
;
_computing_molecular_graphics 'Ortep-3 for Windows (Farrugia, 1997)'
_computing_publication_material 'WinGX publication routines (Farrugia, 1999)'
_computing_structure_refinement 'SHELXL-97 (Sheldrick, 1997)'
_computing_structure_solution 'SHELXS-97 (Sheldrick, 1997)'
_diffrn_measured_fraction_theta_full 0.999
_diffrn_measured_fraction_theta_max 0.999
_diffrn_measurement_device 'CCD camera on \k-goniostat'
_diffrn_measurement_device_type 'Oxford Xcalibur3 CCD area detector'
_diffrn_measurement_method 'omega scan'
_diffrn_radiation_probe x-ray
_diffrn_radiation_type MoK\a
_diffrn_radiation_wavelength 0.71073
_diffrn_reflns_av_R_equivalents 0.0273
_diffrn_reflns_limit_h_max 6
_diffrn_reflns_limit_h_min -6
_diffrn_reflns_limit_k_max 18
_diffrn_reflns_limit_k_min -18
_diffrn_reflns_limit_l_max 11
_diffrn_reflns_limit_l_min -11
_diffrn_reflns_number 6536
_diffrn_reflns_theta_full 29.99
_diffrn_reflns_theta_max 29.99
_diffrn_reflns_theta_min 4.03
_exptl_absorpt_coefficient_mu 0.976
_exptl_absorpt_correction_T_max 0.952
_exptl_absorpt_correction_T_min 0.780
_exptl_absorpt_correction_type multi-scan
_exptl_absorpt_process_details
;
CrysAlis RED, Oxford Diffraction Ltd.,
Version 1.171.31.7 (release 18-10-2006 CrysAlis171 .NET)
(compiled Oct 18 2006,16:28:17)
Empirical absorption correction using spherical harmonics,
implemented in SCALE3 ABSPACK scaling algorithm.
;
_exptl_crystal_colour colorless
_exptl_crystal_density_diffrn 2.027
_exptl_crystal_density_method 'not measured'
_exptl_crystal_description plate
_exptl_crystal_F_000 304
_exptl_crystal_size_max 0.35
_exptl_crystal_size_mid 0.35
_exptl_crystal_size_min 0.05
_refine_diff_density_max 0.341
_refine_diff_density_min -0.199
_refine_ls_extinction_method none
_refine_ls_goodness_of_fit_ref 0.99
_refine_ls_matrix_type full
_refine_ls_number_parameters 82
_refine_ls_number_reflns 1461
_refine_ls_number_restraints 0
_refine_ls_restrained_S_all 0.99
_refine_ls_R_factor_gt 0.0241
_refine_ls_shift/su_max 0.009
_refine_ls_structure_factor_coef Fsqd
_refine_ls_weighting_details 'calc w=1/[\s^2^(Fo^2^)+(0.0324P)^2^+0.0000P] where P=(Fo^2^+2Fc^2^)/3'
_refine_ls_weighting_scheme calc
_refine_ls_wR_factor_ref 0.0601
_reflns_number_gt 1093
_reflns_number_total 1461
_reflns_threshold_expression >2sigma(I)
_cod_data_source_file b811410b.txt
_cod_data_source_block dx222_rrp
_cod_database_code 7004733

loop_
_symmetry_equiv_pos_as_xyz
'x, y, z'
'-x, y+1/2, -z+1/2'
'-x, -y, -z'
'x, -y-1/2, z-1/2'

loop_
_atom_site_label
_atom_site_type_symbol
_atom_site_fract_x
_atom_site_fract_y
_atom_site_fract_z
_atom_site_U_iso_or_equiv
_atom_site_adp_type
_atom_site_occupancy
_atom_site_symmetry_multiplicity
_atom_site_calc_flag
_atom_site_refinement_flags
_atom_site_disorder_assembly
_atom_site_disorder_group
C C 1.0446(3) 0.61784(9) 0.71063(16) 0.0215(3) Uani 1 1 d . . .
O1 O 0.8506(2) 0.48151(8) 0.83173(13) 0.0350(3) Uani 1 1 d . . .
O2 O 0.7171(2) 0.63300(7) 0.89592(13) 0.0343(3) Uani 1 1 d . . .
K K 0.34516(7) 0.35918(2) 0.73806(4) 0.02890(10) Uani 1 1 d . . .
N1 N 1.2230(2) 0.56202(8) 0.63534(14) 0.0281(3) Uani 1 1 d . . .
N2 N 1.3546(3) 0.63125(9) 0.55051(16) 0.0321(3) Uani 1 1 d . . .
N3 N 1.2542(3) 0.72326(9) 0.57590(15) 0.0325(3) Uani 1 1 d . . .
N4 N 1.0541(2) 0.71618(8) 0.67920(15) 0.0290(3) Uani 1 1 d . . .
N5 N 0.8578(2) 0.57455(9) 0.82039(14) 0.0252(2) Uani 1 1 d . . .

loop_
_atom_site_aniso_label
_atom_site_aniso_U_11
_atom_site_aniso_U_22
_atom_site_aniso_U_33
_atom_site_aniso_U_23
_atom_site_aniso_U_13
_atom_site_aniso_U_12
C 0.0207(6) 0.0233(7) 0.0205(6) -0.0012(5) 0.0026(5) -0.0003(5)
O1 0.0376(6) 0.0279(5) 0.0400(6) 0.0059(4) 0.0067(5) -0.0051(4)
O2 0.0319(5) 0.0427(6) 0.0306(5) -0.0035(4) 0.0137(4) 0.0045(5)
K 0.03058(17) 0.02382(15) 0.03439(18) 0.00386(13) 0.01298(12) -0.00021(12)
N1 0.0279(6) 0.0255(6) 0.0319(6) -0.0018(5) 0.0083(5) 0.0017(5)
N2 0.0296(6) 0.0357(7) 0.0326(7) -0.0002(5) 0.0111(5) -0.0009(5)
N3 0.0330(6) 0.0321(7) 0.0334(6) 0.0043(5) 0.0082(5) -0.0029(5)
N4 0.0323(6) 0.0240(6) 0.0320(6) 0.0014(5) 0.0093(5) 0.0014(5)
N5 0.0233(5) 0.0276(6) 0.0246(6) 0.0014(5) 0.0026(4) 0.0001(5)

loop_
_atom_type_symbol
_atom_type_description
_atom_type_scat_dispersion_real
_atom_type_scat_dispersion_imag
_atom_type_scat_source
C C 0.0033 0.0016 'International Tables Vol C Tables 4.2.6.8 and 6.1.1.4'
H H 0 0 'International Tables Vol C Tables 4.2.6.8 and 6.1.1.4'
O O 0.0106 0.006 'International Tables Vol C Tables 4.2.6.8 and 6.1.1.4'
K K 0.2009 0.2494 'International Tables Vol C Tables 4.2.6.8 and 6.1.1.4'
N N 0.0061 0.0033 'International Tables Vol C Tables 4.2.6.8 and 6.1.1.4'

loop_
_geom_angle_atom_site_label_1
_geom_angle_atom_site_label_2
_geom_angle_atom_site_label_3
_geom_angle
_geom_angle_site_symmetry_1
_geom_angle_site_symmetry_3
_geom_angle_publ_flag
N4 C N1 114.91(12) . . ?
N4 C N5 122.68(11) . . ?
N1 C N5 122.40(11) . . ?
N5 O1 K 123.71(8) . . ?
N5 O1 K 118.77(8) . 1_655 ?
K O1 K 107.38(3) . 1_655 ?
N5 O2 K 128.67(8) . 3_667 ?
N5 O2 K 117.61(8) . 2_656 ?
K O2 K 106.34(3) 3_667 2_656 ?
N4 K N1 124.73(3) 2_646 1_455 ?
N4 K N2 129.66(4) 2_646 3_766 ?
N1 K N2 80.50(3) 1_455 3_766 ?
N4 K N3 84.49(4) 2_646 2_746 ?
N1 K N3 146.05(3) 1_455 2_746 ?
N2 K N3 93.84(4) 3_766 2_746 ?
N4 K O1 150.74(3) 2_646 . ?
N1 K O1 72.41(3) 1_455 . ?
N2 K O1 72.44(3) 3_766 . ?
N3 K O1 73.97(3) 2_746 . ?
N4 K O2 69.40(3) 2_646 3_667 ?
N1 K O2 102.09(3) 1_455 3_667 ?
N2 K O2 154.97(4) 3_766 3_667 ?
N3 K O2 69.94(3) 2_746 3_667 ?
O1 K O2 84.52(3) . 3_667 ?
N4 K O1 73.86(3) 2_646 1_455 ?
N1 K O1 55.06(3) 1_455 1_455 ?
N2 K O1 131.08(3) 3_766 1_455 ?
N3 K O1 134.14(3) 2_746 1_455 ?
O1 K O1 107.38(3) . 1_455 ?
O2 K O1 64.71(3) 3_667 1_455 ?
N4 K O2 53.76(3) 2_646 2_646 ?
N1 K O2 141.32(3) 1_455 2_646 ?
N2 K O2 78.99(3) 3_766 2_646 ?
N3 K O2 68.00(3) 2_746 2_646 ?
O1 K O2 130.07(3) . 2_646 ?
O2 K O2 110.29(2) 3_667 2_646 ?
O1 K O2 122.21(3) 1_455 2_646 ?
N4 K N4 99.90(3) 2_646 2_746 ?
N1 K N4 135.30(3) 1_455 2_746 ?
N2 K N4 71.71(3) 3_766 2_746 ?
N3 K N4 22.19(3) 2_746 2_746 ?
O1 K N4 66.23(3) . 2_746 ?
O2 K N4 90.38(3) 3_667 2_746 ?
O1 K N4 155.03(3) 1_455 2_746 ?
O2 K N4 66.29(3) 2_646 2_746 ?
N4 K K 44.91(2) 2_646 1_455 ?
N1 K K 79.86(2) 1_455 1_455 ?
N2 K K 126.75(3) 3_766 1_455 ?
N3 K K 127.40(2) 2_746 1_455 ?
O1 K K 143.06(2) . 1_455 ?
O2 K K 77.84(2) 3_667 1_455 ?
O1 K K 35.68(2) 1_455 1_455 ?
O2 K K 86.69(2) 2_646 1_455 ?
N4 K K 144.806(19) 2_746 1_455 ?
N4 K K 135.09(2) 2_646 1_655 ?
N1 K K 100.14(2) 1_455 1_655 ?
N2 K K 53.25(3) 3_766 1_655 ?
N3 K K 52.60(2) 2_746 1_655 ?
O1 K K 36.94(2) . 1_655 ?
O2 K K 102.16(2) 3_667 1_655 ?
O1 K K 144.32(2) 1_455 1_655 ?
O2 K K 93.31(2) 2_646 1_655 ?
N4 K K 35.194(19) 2_746 1_655 ?
K K K 180.000(16) 1_455 1_655 ?
N4 K K 81.86(3) 2_646 4_565 ?
N1 K K 109.77(2) 1_455 4_565 ?
N2 K K 47.80(3) 3_766 4_565 ?
N3 K K 89.47(3) 2_746 4_565 ?
O1 K K 116.77(2) . 4_565 ?
O2 K K 145.65(2) 3_667 4_565 ?
O1 K K 125.42(2) 1_455 4_565 ?
O2 K K 35.363(18) 2_646 4_565 ?
N4 K K 76.07(2) 2_746 4_565 ?
K K K 95.150(6) 1_455 4_565 ?
K K K 84.850(6) 1_655 4_565 ?
C N1 N2 102.59(11) . . ?
C N1 K 121.20(8) . 1_655 ?
N2 N1 K 133.86(8) . 1_655 ?
N3 N2 N1 110.14(11) . . ?
N3 N2 K 107.97(8) . 3_766 ?
N1 N2 K 138.53(8) . 3_766 ?
N2 N3 N4 109.25(11) . . ?
N2 N3 K 113.86(9) . 2_756 ?
N4 N3 K 102.44(8) . 2_756 ?
C N4 N3 103.11(10) . . ?
C N4 K 124.84(9) . 2_656 ?
N3 N4 K 130.83(8) . 2_656 ?
C N4 K 122.95(8) . 2_756 ?
N3 N4 K 55.37(7) . 2_756 ?
K N4 K 99.90(3) 2_656 2_756 ?
O2 N5 O1 124.65(12) . . ?
O2 N5 C 117.74(11) . . ?
O1 N5 C 117.62(11) . . ?

loop_
_geom_bond_atom_site_label_1
_geom_bond_atom_site_label_2
_geom_bond_distance
_geom_bond_site_symmetry_2
_geom_bond_publ_flag
C N4 1.3209(16) . ?
C N1 1.3242(16) . ?
C N5 1.4398(16) . ?
O1 N5 1.2295(14) . ?
O1 K 2.9496(10) . ?
O1 K 3.0399(11) 1_655 ?
O2 N5 1.2262(14) . ?
O2 K 2.9573(10) 3_667 ?
O2 K 3.1666(10) 2_656 ?
K N4 2.8240(12) 2_646 ?
K N1 2.8363(12) 1_455 ?
K N2 2.8470(12) 3_766 ?
K N3 2.9147(13) 2_746 ?
K O2 2.9573(10) 3_667 ?
K O1 3.0399(11) 1_455 ?
K O2 3.1666(10) 2_646 ?
K N4 3.4591(12) 2_746 ?
K K 4.8268(3) 1_455 ?
K K 4.8268(3) 1_655 ?
K K 4.9034(4) 4_565 ?
N1 N2 1.3356(15) . ?
N1 K 2.8363(12) 1_655 ?
N2 N3 1.3289(16) . ?
N2 K 2.8470(12) 3_766 ?
N3 N4 1.3378(16) . ?
N3 K 2.9147(13) 2_756 ?
N4 K 2.8240(12) 2_656 ?
N4 K 3.4591(12) 2_756 ?

loop_
_geom_torsion_atom_site_label_1
_geom_torsion_atom_site_label_2
_geom_torsion_atom_site_label_3
_geom_torsion_atom_site_label_4
_geom_torsion
_geom_torsion_site_symmetry_1
_geom_torsion_site_symmetry_2
_geom_torsion_site_symmetry_3
_geom_torsion_site_symmetry_4
_geom_torsion_publ_flag
N5 O1 K N4 -123.26(10) . . . 2_646 ?
K O1 K N4 92.14(7) 1_655 . . 2_646 ?
N5 O1 K N1 7.81(10) . . . 1_455 ?
K O1 K N1 -136.79(4) 1_655 . . 1_455 ?
N5 O1 K N2 93.15(10) . . . 3_766 ?
K O1 K N2 -51.45(4) 1_655 . . 3_766 ?
N5 O1 K N3 -167.41(10) . . . 2_746 ?
K O1 K N3 47.99(3) 1_655 . . 2_746 ?
N5 O1 K O2 -96.73(10) . . . 3_667 ?
K O1 K O2 118.67(3) 1_655 . . 3_667 ?
N5 O1 K O1 -35.40(12) . . . 1_455 ?
K O1 K O1 180.0 1_655 . . 1_455 ?
N5 O1 K O2 151.27(9) . . . 2_646 ?
K O1 K O2 6.67(5) 1_655 . . 2_646 ?
N5 O1 K N4 170.43(11) . . . 2_746 ?
K O1 K N4 25.83(3) 1_655 . . 2_746 ?
N5 O1 K K -35.40(12) . . . 1_455 ?
K O1 K K 180.0 1_655 . . 1_455 ?
N5 O1 K K 144.60(12) . . . 1_655 ?
N5 O1 K K 111.55(10) . . . 4_565 ?
K O1 K K -33.05(4) 1_655 . . 4_565 ?
N4 C N1 N2 0.16(15) . . . . ?
N5 C N1 N2 -178.96(11) . . . . ?
N4 C N1 K 165.02(9) . . . 1_655 ?
N5 C N1 K -14.09(17) . . . 1_655 ?
C N1 N2 N3 -0.24(15) . . . . ?
K N1 N2 N3 -162.20(9) 1_655 . . . ?
C N1 N2 K -155.92(11) . . . 3_766 ?
K N1 N2 K 42.12(19) 1_655 . . 3_766 ?
N1 N2 N3 N4 0.26(16) . . . . ?
K N2 N3 N4 163.59(9) 3_766 . . . ?
N1 N2 N3 K 114.08(10) . . . 2_756 ?
K N2 N3 K -82.59(8) 3_766 . . 2_756 ?
N1 C N4 N3 -0.01(15) . . . . ?
N5 C N4 N3 179.10(12) . . . . ?
N1 C N4 K 168.49(9) . . . 2_656 ?
N5 C N4 K -12.40(17) . . . 2_656 ?
N1 C N4 K -57.02(14) . . . 2_756 ?
N5 C N4 K 122.08(11) . . . 2_756 ?
N2 N3 N4 C -0.15(14) . . . . ?
K N3 N4 C -121.19(9) 2_756 . . . ?
N2 N3 N4 K -167.66(9) . . . 2_656 ?
K N3 N4 K 71.30(11) 2_756 . . 2_656 ?
N2 N3 N4 K 121.04(12) . . . 2_756 ?
K O2 N5 O1 51.57(18) 3_667 . . . ?
K O2 N5 O1 -162.82(10) 2_656 . . . ?
K O2 N5 C -128.41(10) 3_667 . . . ?
K O2 N5 C 17.20(14) 2_656 . . . ?
K O1 N5 O2 60.56(16) . . . . ?
K O1 N5 O2 -158.55(10) 1_655 . . . ?
K O1 N5 C -119.47(10) . . . . ?
K O1 N5 C 21.43(15) 1_655 . . . ?
N4 C N5 O2 -5.19(19) . . . . ?
N1 C N5 O2 173.85(12) . . . . ?
N4 C N5 O1 174.83(12) . . . . ?
N1 C N5 O1 -6.13(19) . . . . ?
